data_1100800
loop_
_publ_author_name
'Cano, Jes\'us'
'Sudupe, Mar\'ia'
'Royo, Pascual'
'Mosquera, Marta E. G.'

_publ_section_title
;
 Insertion Reactions into the Metal--Alkyl and Metal--Amido Bonds of
 1,3-Di(silyl-\h-amido)cyclopentadienyl Titanium and Zirconium Complexes
;
_journal_issue 10
_journal_name_full Organometallics
_journal_page_first 2424
_journal_page_last 2432
_journal_paper_doi 10.1021/om048984e
_journal_volume 24
_journal_year 2005
_chemical_formula_moiety 'C36 H54 N4 Si2 Ti1'
_chemical_formula_sum 'C36 H54 N4 Si2 Ti'
_chemical_formula_weight 646.91
_space_group_IT_number 2
_space_group_name_Hall '-P 1'
_space_group_name_H-M_alt 'P -1'
_symmetry_cell_setting triclinic
_symmetry_Int_Tables_number 2
_symmetry_space_group_name_Hall '-P 1'
_symmetry_space_group_name_H-M 'P -1'
_atom_sites_solution_hydrogens geom
_atom_sites_solution_primary direct
_atom_sites_solution_secondary difmap
_cell_angle_alpha 98.372(6)
_cell_angle_beta 102.866(10)
_cell_angle_gamma 99.863(7)
_cell_formula_units_Z 2
_cell_length_a 9.7722(10)
_cell_length_b 11.3369(4)
_cell_length_c 17.0066(16)
_cell_measurement_reflns_used 120
_cell_measurement_temperature 200(2)
_cell_measurement_theta_max 21.149
_cell_measurement_theta_min 5.123
_cell_volume 1776.2(3)
_diffrn_ambient_temperature 200(2)
_diffrn_detector 'CCD plate'
_diffrn_measurement_device '95mm CCD camera on \k-goniostat'
_diffrn_measurement_device_type KappaCCD
_diffrn_measurement_method 'CCD rotation images, thick slices'
_diffrn_orient_matrix_type X=UH
_diffrn_orient_matrix_UB_11 0.01
_diffrn_orient_matrix_UB_12 0
_diffrn_orient_matrix_UB_13 0
_diffrn_orient_matrix_UB_21 0
_diffrn_orient_matrix_UB_22 0.01
_diffrn_orient_matrix_UB_23 0
_diffrn_orient_matrix_UB_31 0
_diffrn_orient_matrix_UB_32 0
_diffrn_orient_matrix_UB_33 0.01
_diffrn_radiation_monochromator graphite
_diffrn_radiation_probe x-ray
_diffrn_radiation_type MoK\a
_diffrn_radiation_wavelength 0.71073
_diffrn_reflns_av_R_equivalents 0.0663
_diffrn_reflns_av_sigmaI/netI 0.0986
_diffrn_reflns_limit_h_max 12
_diffrn_reflns_limit_h_min -12
_diffrn_reflns_limit_k_max 14
_diffrn_reflns_limit_k_min -14
_diffrn_reflns_limit_l_max 22
_diffrn_reflns_limit_l_min -22
_diffrn_reflns_number 15135
_diffrn_reflns_theta_max 27.50
_diffrn_reflns_theta_min 3.04
_diffrn_source 'Enraf Nonius FR590'
_exptl_absorpt_coefficient_mu 0.338
_exptl_absorpt_correction_T_max 1.242
_exptl_absorpt_correction_T_min 0.825
_exptl_absorpt_correction_type multi-scan
_exptl_absorpt_process_details
;
multi-scan from symmetry-related measurements
 Sortav (Blessing 1995)
;
_exptl_crystal_colour red
_exptl_crystal_density_diffrn 1.210
_exptl_crystal_density_meas ?
_exptl_crystal_density_method 'not measured'
_exptl_crystal_description block
_exptl_crystal_F_000 696
_exptl_crystal_size_max 0.412
_exptl_crystal_size_mid 0.396
_exptl_crystal_size_min 0.194
_refine_ls_extinction_coef ?
_refine_ls_extinction_method none
_refine_ls_goodness_of_fit_ref 1.023
_refine_ls_hydrogen_treatment mixed
_refine_ls_matrix_type full
_refine_ls_number_parameters 388
_refine_ls_number_reflns 8058
_refine_ls_number_restraints 0
_refine_ls_restrained_S_all 1.023
_refine_ls_R_factor_all 0.1097
_refine_ls_R_factor_gt 0.0614
_refine_ls_shift/su_max 0.000
_refine_ls_shift/su_mean 0.000
_refine_ls_structure_factor_coef Fsqd
_refine_ls_weighting_details 'calc w=1/[\s^2^(Fo^2^)+(0.0706P)^2^+1.4230P] where P=(Fo^2^+2Fc^2^)/3'
_refine_ls_weighting_scheme calc
_refine_ls_wR_factor_gt 0.1466
_refine_ls_wR_factor_ref 0.1654
_reflns_number_gt 5192
_reflns_number_total 8058
_reflns_threshold_expression >2sigma(I)
_cod_database_code 1100800

loop_
_symmetry_equiv_pos_as_xyz
'x, y, z'
'-x, -y, -z'

loop_
_atom_site_label
_atom_site_type_symbol
_atom_site_fract_x
_atom_site_fract_y
_atom_site_fract_z
_atom_site_U_iso_or_equiv
_atom_site_adp_type
_atom_site_occupancy
_atom_site_symmetry_multiplicity
_atom_site_calc_flag
_atom_site_refinement_flags
_atom_site_disorder_assembly
_atom_site_disorder_group
C10 C 0.2452(3) 0.2792(3) 0.1986(2) 0.0265(7) Uani 1 1 d . . .
H10A H 0.1793 0.2011 0.1928 0.040 Uiso 1 1 calc R . .
H10B H 0.2140 0.3167 0.1511 0.040 Uiso 1 1 calc R . .
H10C H 0.2452 0.3336 0.2490 0.040 Uiso 1 1 calc R . .
C6 C 0.6224(4) 0.6787(3) 0.3835(2) 0.0356(8) Uani 1 1 d . . .
H6A H 0.5913 0.7424 0.3550 0.053 Uiso 1 1 calc R . .
H6B H 0.7201 0.6739 0.3799 0.053 Uiso 1 1 calc R . .
H6C H 0.6211 0.6985 0.4413 0.053 Uiso 1 1 calc R . .
Ti1 Ti 0.59675(6) 0.23075(5) 0.30176(3) 0.01901(15) Uani 1 1 d . . .
Si1 Si 0.49779(10) 0.52856(8) 0.33424(6) 0.0236(2) Uani 1 1 d . . .
Si2 Si 0.81571(12) 0.16891(9) 0.42846(6) 0.0337(2) Uani 1 1 d . . .
N3 N 0.6500(3) 0.3256(2) 0.22320(15) 0.0171(5) Uani 1 1 d . . .
N1 N 0.4972(3) 0.4790(2) 0.23103(16) 0.0200(5) Uani 1 1 d . . .
N4 N 0.4210(3) 0.1426(2) 0.21100(16) 0.0222(6) Uani 1 1 d . . .
N2 N 0.7401(3) 0.1270(2) 0.32307(16) 0.0233(6) Uani 1 1 d . . .
C31 C 0.7562(3) 0.3754(3) 0.18271(19) 0.0185(6) Uani 1 1 d . . .
C36 C 0.7407(3) 0.3244(3) 0.0997(2) 0.0224(7) Uani 1 1 d . . .
C37 C 0.6184(4) 0.2214(3) 0.0530(2) 0.0273(7) Uani 1 1 d . . .
H37A H 0.6269 0.1990 -0.0034 0.041 Uiso 1 1 calc R . .
H37B H 0.5272 0.2470 0.0517 0.041 Uiso 1 1 calc R . .
H37C H 0.6212 0.1509 0.0800 0.041 Uiso 1 1 calc R . .
C11 C 0.4762(3) 0.5526(3) 0.1639(2) 0.0229(7) Uani 1 1 d . . .
C30 C 0.5130(3) 0.3544(3) 0.21154(18) 0.0184(6) Uani 1 1 d . . .
C32 C 0.8778(3) 0.4677(3) 0.2246(2) 0.0234(7) Uani 1 1 d . . .
C41 C 0.3067(3) 0.0371(3) 0.1773(2) 0.0249(7) Uani 1 1 d . . .
C22 C 0.7935(4) 0.0448(3) 0.2651(2) 0.0260(7) Uani 1 1 d . . .
C5 C 0.6969(4) 0.3870(3) 0.41899(19) 0.0279(7) Uani 1 1 d . . .
H5 H 0.7825 0.4433 0.4215 0.034 Uiso 1 1 calc R . .
C13 C 0.3992(4) 0.4693(3) 0.0806(2) 0.0336(8) Uani 1 1 d . . .
H13A H 0.3080 0.4218 0.0845 0.050 Uiso 1 1 calc R . .
H13B H 0.4599 0.4137 0.0658 0.050 Uiso 1 1 calc R . .
H13C H 0.3806 0.5191 0.0385 0.050 Uiso 1 1 calc R . .
C2 C 0.4616(4) 0.3005(3) 0.3997(2) 0.0309(8) Uani 1 1 d . . .
H2 H 0.3597 0.2864 0.3856 0.037 Uiso 1 1 calc R . .
C33 C 0.9768(3) 0.5090(3) 0.1818(2) 0.0299(8) Uani 1 1 d . . .
H33 H 1.0574 0.5723 0.2097 0.036 Uiso 1 1 calc R . .
C25 C 0.6681(4) -0.0236(3) 0.1928(2) 0.0391(9) Uani 1 1 d . . .
H25A H 0.5950 -0.0714 0.2134 0.059 Uiso 1 1 calc R . .
H25B H 0.7028 -0.0783 0.1553 0.059 Uiso 1 1 calc R . .
H25C H 0.6260 0.0352 0.1635 0.059 Uiso 1 1 calc R . .
C35 C 0.8438(4) 0.3693(3) 0.0596(2) 0.0289(7) Uani 1 1 d . . .
H35 H 0.8324 0.3360 0.0034 0.035 Uiso 1 1 calc R . .
C43 C 0.1562(4) -0.1463(3) 0.1933(3) 0.0400(10) Uani 1 1 d . . .
H43 H 0.1316 -0.2020 0.2271 0.048 Uiso 1 1 calc R . .
C7 C 0.3205(4) 0.5450(3) 0.3556(2) 0.0350(8) Uani 1 1 d . . .
H7A H 0.2492 0.4691 0.3311 0.053 Uiso 1 1 calc R . .
H7B H 0.2883 0.6123 0.3318 0.053 Uiso 1 1 calc R . .
H7C H 0.3316 0.5621 0.4151 0.053 Uiso 1 1 calc R . .
C1 C 0.5555(4) 0.4047(3) 0.3880(2) 0.0261(7) Uani 1 1 d . . .
C4 C 0.6922(4) 0.2726(3) 0.4459(2) 0.0309(8) Uani 1 1 d . . .
C34 C 0.9612(4) 0.4607(3) 0.1003(2) 0.0332(8) Uani 1 1 d . . .
H34 H 1.0305 0.4901 0.0725 0.040 Uiso 1 1 calc R . .
C46 C 0.2307(4) 0.0150(3) 0.0938(2) 0.0303(8) Uani 1 1 d . . .
C3 C 0.5436(4) 0.2232(3) 0.4349(2) 0.0316(8) Uani 1 1 d . . .
H3 H 0.5059 0.1488 0.4494 0.038 Uiso 1 1 calc R . .
C42 C 0.2716(4) -0.0475(3) 0.2267(2) 0.0336(8) Uani 1 1 d . . .
C14 C 0.3807(4) 0.6419(3) 0.1829(2) 0.0336(8) Uani 1 1 d . . .
H14A H 0.2889 0.5961 0.1871 0.050 Uiso 1 1 calc R . .
H14B H 0.3635 0.6882 0.1386 0.050 Uiso 1 1 calc R . .
H14C H 0.4289 0.6982 0.2349 0.050 Uiso 1 1 calc R . .
C12 C 0.6189(4) 0.6260(3) 0.1577(2) 0.0327(8) Uani 1 1 d . . .
H12A H 0.6685 0.6792 0.2108 0.049 Uiso 1 1 calc R . .
H12B H 0.6005 0.6758 0.1155 0.049 Uiso 1 1 calc R . .
H12C H 0.6790 0.5700 0.1428 0.049 Uiso 1 1 calc R . .
C47 C 0.2707(4) 0.0898(3) 0.0320(2) 0.0383(9) Uani 1 1 d . . .
H47A H 0.3510 0.1580 0.0601 0.057 Uiso 1 1 calc R . .
H47B H 0.1879 0.1213 0.0064 0.057 Uiso 1 1 calc R . .
H47C H 0.2990 0.0381 -0.0104 0.057 Uiso 1 1 calc R . .
C48 C 0.3511(5) -0.0343(4) 0.3149(3) 0.0460(10) Uani 1 1 d . . .
H48A H 0.4287 0.0385 0.3303 0.069 Uiso 1 1 calc R . .
H48B H 0.3917 -0.1065 0.3221 0.069 Uiso 1 1 calc R . .
H48C H 0.2848 -0.0265 0.3500 0.069 Uiso 1 1 calc R . .
C9 C 0.7926(6) 0.0453(4) 0.4897(3) 0.0568(12) Uani 1 1 d . . .
H9A H 0.8572 -0.0097 0.4810 0.085 Uiso 1 1 calc R . .
H9B H 0.6930 -0.0008 0.4720 0.085 Uiso 1 1 calc R . .
H9C H 0.8154 0.0819 0.5482 0.085 Uiso 1 1 calc R . .
C45 C 0.1167(4) -0.0866(3) 0.0634(3) 0.0417(10) Uani 1 1 d . . .
H45 H 0.0652 -0.1018 0.0073 0.050 Uiso 1 1 calc R . .
C23 C 0.8607(4) -0.0493(3) 0.3078(3) 0.0392(9) Uani 1 1 d . . .
H23A H 0.7889 -0.0986 0.3284 0.059 Uiso 1 1 calc R . .
H23B H 0.9423 -0.0070 0.3538 0.059 Uiso 1 1 calc R . .
H23C H 0.8939 -0.1024 0.2685 0.059 Uiso 1 1 calc R . .
C38 C 0.9023(4) 0.5273(4) 0.3128(2) 0.0439(10) Uani 1 1 d . . .
H38A H 0.8250 0.4895 0.3350 0.066 Uiso 1 1 calc R . .
H38B H 0.9032 0.6145 0.3163 0.066 Uiso 1 1 calc R . .
H38C H 0.9947 0.5168 0.3446 0.066 Uiso 1 1 calc R . .
C44 C 0.0775(4) -0.1656(3) 0.1138(3) 0.0471(11) Uani 1 1 d . . .
H44 H -0.0029 -0.2318 0.0931 0.057 Uiso 1 1 calc R . .
C8 C 1.0076(5) 0.2521(4) 0.4596(3) 0.0576(12) Uani 1 1 d . . .
H8A H 1.0692 0.1948 0.4497 0.086 Uiso 1 1 calc R . .
H8B H 1.0338 0.2891 0.5181 0.086 Uiso 1 1 calc R . .
H8C H 1.0205 0.3161 0.4273 0.086 Uiso 1 1 calc R . .
C24 C 0.9079(4) 0.1204(3) 0.2331(3) 0.0427(10) Uani 1 1 d . . .
H24A H 0.8667 0.1812 0.2057 0.064 Uiso 1 1 calc R . .
H24B H 0.9404 0.0664 0.1940 0.064 Uiso 1 1 calc R . .
H24C H 0.9896 0.1618 0.2793 0.064 Uiso 1 1 calc R . .
C40 C 0.3949(3) 0.2582(3) 0.20313(19) 0.0213(6) Uani 1 1 d . . .

loop_
_atom_site_aniso_label
_atom_site_aniso_U_11
_atom_site_aniso_U_22
_atom_site_aniso_U_33
_atom_site_aniso_U_23
_atom_site_aniso_U_13
_atom_site_aniso_U_12
C10 0.0189(16) 0.0292(17) 0.0325(19) 0.0034(14) 0.0097(14) 0.0064(13)
C6 0.038(2) 0.0329(18) 0.033(2) -0.0022(15) 0.0080(17) 0.0081(15)
Ti1 0.0198(3) 0.0217(3) 0.0173(3) 0.0044(2) 0.0074(2) 0.0051(2)
Si1 0.0254(5) 0.0251(4) 0.0207(5) 0.0000(3) 0.0076(4) 0.0075(4)
Si2 0.0388(6) 0.0399(6) 0.0244(5) 0.0097(4) 0.0032(4) 0.0166(4)
N3 0.0165(12) 0.0192(12) 0.0164(13) 0.0034(10) 0.0061(10) 0.0040(9)
N1 0.0231(14) 0.0182(12) 0.0192(13) 0.0020(10) 0.0061(11) 0.0058(10)
N4 0.0192(14) 0.0230(13) 0.0256(15) 0.0032(11) 0.0094(11) 0.0041(10)
N2 0.0244(14) 0.0259(13) 0.0248(15) 0.0103(11) 0.0106(12) 0.0090(11)
C31 0.0168(15) 0.0220(15) 0.0219(16) 0.0096(12) 0.0087(12) 0.0083(12)
C36 0.0232(16) 0.0254(16) 0.0235(17) 0.0091(13) 0.0098(13) 0.0097(13)
C37 0.0286(18) 0.0293(17) 0.0235(17) 0.0005(13) 0.0091(14) 0.0053(14)
C11 0.0248(17) 0.0223(15) 0.0258(17) 0.0088(13) 0.0092(14) 0.0089(12)
C30 0.0193(15) 0.0212(14) 0.0158(15) 0.0032(11) 0.0062(12) 0.0056(12)
C32 0.0175(16) 0.0273(16) 0.0265(17) 0.0077(13) 0.0061(13) 0.0046(12)
C41 0.0185(16) 0.0207(15) 0.0365(19) 0.0000(13) 0.0129(14) 0.0037(12)
C22 0.0295(18) 0.0250(16) 0.0308(18) 0.0112(13) 0.0134(15) 0.0131(13)
C5 0.0344(19) 0.0322(18) 0.0155(16) -0.0012(13) 0.0057(14) 0.0079(14)
C13 0.043(2) 0.0340(19) 0.0251(18) 0.0085(15) 0.0067(16) 0.0128(16)
C2 0.036(2) 0.0371(19) 0.0243(18) 0.0049(14) 0.0172(15) 0.0090(15)
C33 0.0167(16) 0.0348(18) 0.038(2) 0.0123(15) 0.0074(15) 0.0004(13)
C25 0.043(2) 0.040(2) 0.035(2) 0.0016(16) 0.0104(18) 0.0179(17)
C35 0.0305(19) 0.0391(19) 0.0238(18) 0.0107(14) 0.0140(15) 0.0126(15)
C43 0.034(2) 0.0218(17) 0.070(3) 0.0076(17) 0.026(2) 0.0053(15)
C7 0.037(2) 0.040(2) 0.032(2) 0.0013(16) 0.0163(17) 0.0153(16)
C1 0.0319(19) 0.0307(17) 0.0173(16) 0.0008(13) 0.0096(14) 0.0095(14)
C4 0.041(2) 0.0374(19) 0.0156(16) 0.0039(14) 0.0072(15) 0.0136(16)
C34 0.0239(18) 0.045(2) 0.036(2) 0.0159(16) 0.0161(16) 0.0040(15)
C46 0.0216(17) 0.0263(17) 0.039(2) -0.0036(14) 0.0073(15) 0.0028(13)
C3 0.048(2) 0.0323(18) 0.0215(18) 0.0087(14) 0.0181(16) 0.0118(16)
C42 0.0301(19) 0.0248(17) 0.049(2) 0.0028(15) 0.0203(17) 0.0049(14)
C14 0.038(2) 0.0351(19) 0.035(2) 0.0114(15) 0.0139(17) 0.0199(16)
C12 0.0319(19) 0.0326(18) 0.041(2) 0.0168(16) 0.0150(17) 0.0105(15)
C47 0.029(2) 0.043(2) 0.035(2) 0.0009(17) 0.0030(16) -0.0021(16)
C48 0.059(3) 0.033(2) 0.053(3) 0.0209(18) 0.026(2) 0.0023(18)
C9 0.085(4) 0.065(3) 0.038(2) 0.028(2) 0.020(2) 0.041(3)
C45 0.028(2) 0.034(2) 0.053(3) -0.0088(17) 0.0059(18) 0.0010(15)
C23 0.043(2) 0.034(2) 0.050(2) 0.0175(17) 0.0177(19) 0.0204(17)
C38 0.031(2) 0.054(2) 0.034(2) -0.0088(18) 0.0109(17) -0.0122(17)
C44 0.028(2) 0.0246(19) 0.082(3) -0.0041(19) 0.015(2) -0.0027(15)
C8 0.042(3) 0.062(3) 0.055(3) -0.004(2) -0.011(2) 0.018(2)
C24 0.045(2) 0.039(2) 0.060(3) 0.0208(19) 0.033(2) 0.0168(18)
C40 0.0224(16) 0.0227(15) 0.0205(16) 0.0020(12) 0.0095(13) 0.0061(12)

loop_
_atom_type_symbol
_atom_type_description
_atom_type_scat_dispersion_real
_atom_type_scat_dispersion_imag
_atom_type_scat_source
C C 0.0033 0.0016 'International Tables Vol C Tables 4.2.6.8 and 6.1.1.4'
H H 0.0000 0.0000 'International Tables Vol C Tables 4.2.6.8 and 6.1.1.4'
N N 0.0061 0.0033 'International Tables Vol C Tables 4.2.6.8 and 6.1.1.4'
Si Si 0.0817 0.0704 'International Tables Vol C Tables 4.2.6.8 and 6.1.1.4'
Ti Ti 0.2776 0.4457 'International Tables Vol C Tables 4.2.6.8 and 6.1.1.4'
